data_2104505
loop_
_publ_author_name
'Marsh, Richard E.'

_publ_section_title
;
 Space groups <i>P</i>1 and <i>Cc</i>: how are they doing?
;
_journal_coeditor_code BK5088
_journal_issue 6
_journal_name_full 'Acta Crystallographica Section B'
_journal_page_first 782
_journal_page_last 783
_journal_paper_doi 10.1107/S0108768109046448
_journal_volume 65
_journal_year 2009
_chemical_formula_moiety 'C19 H30 N3 O2 P'
_chemical_formula_sum 'C19 H30 N3 O2 P'
_chemical_formula_weight 363.43
_chemical_name_systematic
;
N-Benzoyl-N',N"-bis(4-methylpiperidine)phosphoric triamide
;
_space_group_IT_number 15
_symmetry_cell_setting monoclinic
_symmetry_space_group_name_Hall '-C 2yc'
_symmetry_space_group_name_H-M 'C 1 2/c 1'
_cell_angle_alpha 90.00
_cell_angle_beta 105.50(4)
_cell_angle_gamma 90.00
_cell_formula_units_Z 8
_cell_length_a 15.243(6)
_cell_length_b 10.895(5)
_cell_length_c 25.389(12)
_cell_measurement_temperature 293(2)
_cell_volume 4063(3)
_diffrn_radiation_type MoK\a
_diffrn_radiation_wavelength 0.71073
_exptl_crystal_colour colorless
_exptl_crystal_density_diffrn 1.188
_exptl_crystal_description plate
_exptl_crystal_F_000 1568
_cod_data_source_file bk5088.cif
_cod_data_source_block LARTII
_cod_depositor_comments
;
The following automatic conversions were performed:
'_symmetry_cell_setting' value 'Monoclinic' changed to 'monoclinic'
according to '/home/saulius/struct/CIF-dictionaries/cif_core.dic'
dictionary named 'cif_core.dic' version 2.4.1 from 2010-06-29.

Automatic conversion script
Id: cif_fix_enum 1527 2010-12-29 10:47:43Z saulius 

The following automatic conversions were performed:

'_symmetry_cell_setting' value 'Monoclinic' changed to 'monoclinic'
according to /home/saulius/struct/CIF-dictionaries/cif_core.dic
dictionary named 'cif_core.dic' version 2.4.1 from 2010-06-29.

Automatic conversion script
Id: cif_fix_values 1715 2011-07-08 13:25:40Z adriana 
;
_cod_original_sg_symbol_H-M C2/c
_cod_database_code 2104505

loop_
_symmetry_equiv_pos_as_xyz
'x, y, z'
'-x, y, 1/2-z'
'-x, -y, -z'
'x, -y, z+1/2'
'x+1/2, y+1/2, z'
'1/2-x, 1/2+y, 1/2-z'
'1/2-x, 1/2-y, -z'
'x+1/2, -y+1/2, z+1/2'

loop_
_atom_site_label
_atom_site_type_symbol
_atom_site_fract_x
_atom_site_fract_y
_atom_site_fract_z
_atom_site_occupancy
P1 P 0.0450 0.0747 0.33996 1
N1 N -0.0628 0.0487 0.3037 1
H1 H -0.0774 0.0736 0.2703 1
N2 N 0.0919 -0.0603 0.3596 1
N3 N 0.0484 0.1432 0.3960 1
O1 O 0.0850 0.1470 0.3041 1
O2 O -0.1134 -0.0693 0.3634 1
C1 C -0.1318 -0.0092 0.3216 1
C2 C -0.2242 -0.0011 0.2841 1
C3 C -0.2503 0.0932 0.2462 1
H2 H -0.2084 0.1530 0.2432 1
C4 C -0.3390 0.0983 0.2130 1
H3 H -0.3564 0.1614 0.1878 1
C5 C -0.4016 0.0091 0.2176 1
H4 H -0.4609 0.0124 0.1954 1
C6 C -0.3756 -0.0852 0.2555 1
H5 H -0.4175 -0.1450 0.2586 1
C7 C -0.2869 -0.0903 0.2887 1
H6 H -0.2695 -0.1534 0.3140 1
C8 C 0.1960 -0.0552 0.3853 1
H7 H 0.2282 -0.0594 0.3576 1
H8 H 0.2139 0.0184 0.4068 1
C9 C 0.2130 -0.1704 0.4220 1
H9 H 0.2732 -0.1689 0.4442 1
H10 H 0.1736 -0.1718 0.4444 1
C10 C 0.2018 -0.2792 0.3877 1
H11 H 0.2402 -0.2709 0.3628 1
C11 C 0.1095 -0.2790 0.3562 1
H12 H 0.0998 -0.3499 0.3327 1
H13 H 0.0712 -0.2874 0.3806 1
C12 C 0.0804 -0.1657 0.3212 1
H14 H 0.0174 -0.1728 0.3002 1
H15 H 0.1180 -0.1548 0.2962 1
C13 C 0.2316 -0.3924 0.4228 1
H16 H 0.2929 -0.3818 0.4449 1
H17 H 0.2289 -0.4630 0.3997 1
H18 H 0.1919 -0.4048 0.4460 1
C14 C 0.0316 0.0886 0.4456 1
H19 H -0.0317 0.0990 0.4449 1
H20 H 0.0449 0.0018 0.4470 1
C15 C 0.0912 0.1508 0.4942 1
H21 H 0.1541 0.1411 0.4941 1
H22 H 0.0830 0.1128 0.5270 1
C16 C 0.0682 0.2854 0.4941 1
H23 H 0.0031 0.2860 0.4918 1
C17 C 0.0732 0.3424 0.4427 1
H24 H 0.1361 0.3504 0.4422 1
H25 H 0.0477 0.4238 0.4404 1
C18 C 0.0227 0.2688 0.3934 1
H26 H -0.0417 0.2736 0.3905 1
H27 H 0.0327 0.3048 0.3606 1
C19 C 0.1107 0.3572 0.5459 1
H28 H 0.0988 0.3160 0.5766 1
H29 H 0.0849 0.4380 0.5428 1
H30 H 0.1750 0.3629 0.5511 1

loop_
_geom_angle_atom_site_label_1
_geom_angle_atom_site_label_2
_geom_angle_atom_site_label_3
_geom_angle
_geom_angle_site_symmetry_1
_geom_angle_site_symmetry_2
_geom_angle_site_symmetry_3
_geom_angle_publ_flag
O1 P1 N1 105.10 . . . yes
O1 P1 N2 116.78 . . . yes
O1 P1 N3 112.68 . . . yes
N1 P1 N2 107.23 . . . yes
N1 P1 N3 111.21 . . . yes
N2 P1 N3 103.82 . . . yes
P1 N1 C1 127.38 . . . yes
P1 N2 C8 114.04 . . . yes
P1 N2 C12 121.60 . . . yes
C8 N2 C12 103.43 . . . yes
P1 N3 C14 126.93 . . . yes
P1 N3 C18 117.81 . . . yes
C14 N3 C18 108.63 . . . yes
P1 N1 H1 116.00 . . . no
C1 N1 H1 116.00 . . . no
N1 C1 C2 115.65 . . . yes
O2 C1 N1 120.52 . . . yes
O2 C1 C2 123.60 . . . yes
C3 C2 C7 119.91 . . . no
C1 C2 C3 122.50 . . . no
C1 C2 C7 117.57 . . . no
C2 C3 C4 120.06 . . . no
C3 C4 C5 119.99 . . . no
C4 C5 C6 120.00 . . . no
C5 C6 C7 120.01 . . . no
C2 C7 C6 120.03 . . . no
N2 C8 C9 102.31 . . . yes
C8 C9 C10 109.12 . . . no
C9 C10 C13 110.00 . . . no
C9 C10 C11 106.03 . . . no
C11 C10 C13 115.32 . . . no
C10 C11 C12 114.95 . . . no
N2 C12 C11 106.25 . . . yes
N3 C14 C15 108.53 . . . yes
C14 C15 C16 110.60 . . . no
C15 C16 C19 117.03 . . . no
C15 C16 C17 110.26 . . . no
C17 C16 C19 116.18 . . . no
C16 C17 C18 112.10 . . . no
N3 C18 C17 113.54 . . . yes

loop_
_geom_bond_atom_site_label_1
_geom_bond_atom_site_label_2
_geom_bond_distance
_geom_bond_site_symmetry_1
_geom_bond_site_symmetry_2
_geom_bond_publ_flag
P1 O1 1.4553 . . yes
P1 N1 1.6791 . . yes
P1 N2 1.6530 . . yes
P1 N3 1.5952 . . yes
O2 C1 1.2143 . . yes
N1 C1 1.4022 . . yes
N2 C8 1.5471 . . yes
N2 C12 1.4861 . . yes
N3 C14 1.4757 . . yes
N3 C18 1.4201 . . yes
N1 H1 0.8600 . . no
C1 C2 1.4769 . . no
C2 C3 1.3911 . . no
C2 C7 1.3897 . . no
C3 C4 1.3902 . . no
C4 C5 1.3886 . . no
C5 C6 1.3909 . . no
C6 C7 1.3902 . . no
C8 C9 1.5432 . . no
C9 C10 1.4537 . . no
C10 C11 1.4204 . . no
C10 C13 1.5183 . . no
C11 C12 1.5164 . . no
C14 C15 1.4859 . . no
C15 C16 1.5076 . . no
C16 C19 1.5185 . . no
C16 C17 1.4655 . . no
C17 C18 1.5124 . . no
C3 H2 0.9300 . . no
C4 H3 0.9300 . . no
C5 H4 0.9300 . . no
C6 H5 0.9300 . . no
C7 H6 0.9300 . . no
C8 H7 0.9600 . . no
C8 H8 0.9700 . . no
C9 H9 0.9400 . . no
C9 H10 0.9300 . . no
C10 H11 0.9700 . . no
C11 H12 0.9600 . . no
C11 H13 0.9600 . . no
C12 H14 0.9700 . . no
C12 H15 0.9700 . . no
C13 H16 0.9600 . . no
C13 H17 0.9600 . . no
C13 H18 0.9600 . . no
C14 H19 0.9700 . . no
C14 H20 0.9700 . . no
C15 H21 0.9700 . . no
C15 H22 0.9700 . . no
C16 H23 0.9800 . . no
C17 H24 0.9700 . . no
C17 H25 0.9600 . . no
C18 H26 0.9700 . . no
C18 H27 0.9700 . . no
C19 H28 0.9600 . . no
C19 H29 0.9600 . . no
C19 H30 0.9600 . . no

loop_
_cod_related_entry_id
_cod_related_entry_database
_cod_related_entry_code
1 ChemSpider 30654542
